data_7238015
loop_
_publ_author_name
'Zhang, Fang'
'Liang, Xiaozhong'
'Li, Da'
'Yin, Xiangkai'
'Tian, Xia'
'Li, Bin'
'Xu, Hong'
'Guo, Kunpeng'
'Li, Jie'

_publ_section_title
;
 Utilizing the heterocyclic effect towards high contrast ratios of
 mechanoresponsive luminescence based on aromatic aldehydes
;
_journal_issue 39
_journal_name_full 'Journal of Materials Chemistry C'
_journal_page_first 12328
_journal_paper_doi 10.1039/C9TC04586D
_journal_volume 7
_journal_year 2019
_chemical_absolute_configuration unk
_chemical_formula_moiety 'C33 H31 N O2'
_chemical_formula_sum 'C33 H31 N O2'
_chemical_formula_weight 473.59
_space_group_crystal_system monoclinic
_space_group_IT_number 9
_space_group_name_Hall 'C -2yc'
_space_group_name_H-M_alt 'C 1 c 1'
_atom_sites_solution_hydrogens geom
_atom_sites_solution_primary iterative
_atom_sites_solution_secondary difmap
_audit_creation_date 2018-03-20
_audit_creation_method
;
Olex2 1.2
(compiled 2017.03.28 svn.r3405 for OlexSys, GUI svn.r5337)
;
_audit_update_record
;
2018-06-05 deposited with the CCDC.	2019-09-16 downloaded from the CCDC.
;
_cell_angle_alpha 90.00
_cell_angle_beta 104.566(5)
_cell_angle_gamma 90.00
_cell_formula_units_Z 16
_cell_length_a 22.7890(12)
_cell_length_b 11.8841(7)
_cell_length_c 38.1493(18)
_cell_measurement_reflns_used 2486
_cell_measurement_temperature 173.00(10)
_cell_measurement_theta_max 25.3530
_cell_measurement_theta_min 3.7960
_cell_volume 9999.8(9)
_computing_cell_refinement
;
CrysAlisPro, Agilent Technologies,
Version 1.171.36.28 (release 01-02-2013 CrysAlis171 .NET)
(compiled Feb  1 2013,16:14:44)
;
_computing_data_collection
;
CrysAlisPro, Agilent Technologies,
Version 1.171.36.28 (release 01-02-2013 CrysAlis171 .NET)
(compiled Feb  1 2013,16:14:44)
;
_computing_data_reduction
;
CrysAlisPro, Agilent Technologies,
Version 1.171.36.28 (release 01-02-2013 CrysAlis171 .NET)
(compiled Feb  1 2013,16:14:44)
;
_computing_molecular_graphics 'Olex2 (Dolomanov et al., 2009)'
_computing_publication_material 'Olex2 (Dolomanov et al., 2009)'
_computing_structure_refinement 'ShelXL (Sheldrick, 2015)'
_computing_structure_solution
;
Superflip (Palatinus & Chapuis, 2007;Palatinus & van der Lee, 2008;
Palatinus et al., 2012)
;
_diffrn_ambient_temperature 173.00(10)
_diffrn_detector_area_resol_mean 16.0733
_diffrn_measured_fraction_theta_full 0.998
_diffrn_measured_fraction_theta_max 0.998
_diffrn_measurement_details
;
#__ type_ start__ end____ width___ exp.time_
  1 omega  -92.00  -63.00   1.0000   10.0000
omega____ theta____ kappa____ phi______ frames
    -      -19.2711  178.0000  150.0000 29

#__ type_ start__ end____ width___ exp.time_
  2 omega   36.00  102.00   1.0000   10.0000
omega____ theta____ kappa____ phi______ frames
    -       22.6305  178.0000 -120.0000 66

#__ type_ start__ end____ width___ exp.time_
  3 omega   49.00   86.00   1.0000   10.0000
omega____ theta____ kappa____ phi______ frames
    -       22.6305   57.0000 -180.0000 37

#__ type_ start__ end____ width___ exp.time_
  4 omega  -51.00   52.00   1.0000   10.0000
omega____ theta____ kappa____ phi______ frames
    -       22.6305  -38.0000  -90.0000 103
;
_diffrn_measurement_device_type 'SuperNova, Dual, Cu at zero, Eos'
_diffrn_measurement_method '\w scans'
_diffrn_orient_matrix_UB_11 0.0149932000
_diffrn_orient_matrix_UB_12 -0.0011024000
_diffrn_orient_matrix_UB_13 0.0187088000
_diffrn_orient_matrix_UB_21 -0.0171686000
_diffrn_orient_matrix_UB_22 -0.0479501000
_diffrn_orient_matrix_UB_23 0.0023516000
_diffrn_orient_matrix_UB_31 0.0226576000
_diffrn_orient_matrix_UB_32 -0.0355420000
_diffrn_orient_matrix_UB_33 -0.0037258000
_diffrn_radiation_monochromator mirror
_diffrn_radiation_type MoK\a
_diffrn_radiation_wavelength 0.71073
_diffrn_reflns_av_R_equivalents 0.0475
_diffrn_reflns_av_unetI/netI 0.0909
_diffrn_reflns_limit_h_max 28
_diffrn_reflns_limit_h_min -17
_diffrn_reflns_limit_k_max 14
_diffrn_reflns_limit_k_min -14
_diffrn_reflns_limit_l_max 47
_diffrn_reflns_limit_l_min -45
_diffrn_reflns_number 18934
_diffrn_reflns_theta_full 26.02
_diffrn_reflns_theta_max 26.02
_diffrn_reflns_theta_min 3.32
_diffrn_source 'SuperNova (Mo) X-ray Source'
_exptl_absorpt_coefficient_mu 0.077
_exptl_absorpt_correction_T_max 1.00000
_exptl_absorpt_correction_T_min 0.94309
_exptl_absorpt_correction_type multi-scan
_exptl_absorpt_process_details
;
CrysAlisPro, Agilent Technologies,
Version 1.171.36.28 (release 01-02-2013 CrysAlis171 .NET)
(compiled Feb  1 2013,16:14:44)
Empirical absorption correction using spherical harmonics,
 implemented in SCALE3 ABSPACK scaling algorithm.
;
_exptl_crystal_colour 'clear light yellow'
_exptl_crystal_colour_lustre clear
_exptl_crystal_colour_modifier light
_exptl_crystal_colour_primary yellow
_exptl_crystal_density_diffrn 1.258
_exptl_crystal_density_method 'not measured'
_exptl_crystal_description block
_exptl_crystal_F_000 4032
_exptl_crystal_size_max 0.21
_exptl_crystal_size_mid 0.15
_exptl_crystal_size_min 0.14
_refine_diff_density_max 0.344
_refine_diff_density_min -0.274
_refine_diff_density_rms 0.051
_refine_ls_abs_structure_details 'Flack H D (1983), Acta Cryst. A39, 876-881'
_refine_ls_abs_structure_Flack -1(3)
_refine_ls_extinction_method none
_refine_ls_goodness_of_fit_ref 1.036
_refine_ls_hydrogen_treatment constr
_refine_ls_matrix_type full
_refine_ls_number_parameters 1309
_refine_ls_number_reflns 12789
_refine_ls_number_restraints 2
_refine_ls_restrained_S_all 1.036
_refine_ls_R_factor_all 0.1294
_refine_ls_R_factor_gt 0.0730
_refine_ls_shift/su_max 0.021
_refine_ls_shift/su_mean 0.003
_refine_ls_structure_factor_coef Fsqd
_refine_ls_weighting_details 'calc w=1/[\s^2^(Fo^2^)+(0.0527P)^2^+0.3523P] where P=(Fo^2^+2Fc^2^)/3'
_refine_ls_weighting_scheme calc
_refine_ls_wR_factor_gt 0.1444
_refine_ls_wR_factor_ref 0.1876
_reflns_number_gt 7228
_reflns_number_total 12789
_reflns_threshold_expression >2sigma(I)
_cod_data_source_file c9tc04586d2.cif
_cod_data_source_block xray_pa
_cod_original_cell_volume 9999.7(9)
_cod_database_code 7238015
_reflns_odcompleteness_completeness 99.72
_reflns_odcompleteness_iscentric 1
_reflns_odcompleteness_theta 26.32
_olex2_refinement_description
;
1. Fixed Uiso
 At 1.2 times of:
  All C(H) groups, All C(H,H) groups
 At 1.5 times of:
  All C(H,H,H) groups
2.a Secondary CH2 refined with riding coordinates:
 C30(H30A,H30B), C31(H31A,H31B), C32(H32A,H32B), C63(H63A,H63B), C64(H64A,
 H64B), C65(H65A,H65B), C128(H12A,H12B), C129(H12C,H12D), C130(H13A,H13B),
 C124(H12E,H12F), C125(H12G,H12H), C126(H12I,H12J)
2.b Aromatic/amide H refined with riding coordinates:
 C2(H2), C3(H3), C5(H5), C9(H9), C11(H11), C12(H12), C17(H17), C18(H18),
 C20(H20), C21(H21), C22(H22), C24(H24), C25(H25), C27(H27), C28(H28), C29(H29),
  C35(H35), C36(H36), C38(H38), C42(H42), C44(H44), C45(H45), C50(H50),
 C51(H51), C53(H53), C54(H54), C55(H55), C57(H57), C58(H58), C60(H60), C61(H61),
  C62(H62), C68(H68), C69(H69), C71(H71), C75(H75), C77(H77), C78(H78),
 C83(H83), C84(H84), C86(H86), C87(H87), C88(H88), C90(H90), C91(H91), C93(H93),
  C94(H94), C95(H95), C97(H97), C98(H98), C100(H100), C104(H104), C106(H106),
 C111(H111), C112(H112), C114(H114), C115(H115), C116(H116), C118(H118),
 C119(H119), C121(H121), C122(H122), C123(H123), C132(H132)
2.c Idealised Me refined as rotating group:
 C14(H14A,H14B,H14C), C15(H15A,H15B,H15C), C33(H33A,H33B,H33C), C47(H47A,H47B,
 H47C), C48(H48A,H48B,H48C), C66(H66A,H66B,H66C), C80(H80A,H80B,H80C), C81(H81A,
 H81B,H81C), C131(H13C,H13D,H13E), C108(H10A,H10B,H10C), C109(H10D,H10E,H10F),
 C127(H12K,H12L,H12M)
;
_olex2_date_sample_data_collection 2018-03-20
_olex2_submission_special_instructions 'No special instructions were received'

loop_
_space_group_symop_id
_space_group_symop_operation_xyz
1 'x, y, z'
2 'x, -y, z+1/2'
3 'x+1/2, y+1/2, z'
4 'x+1/2, -y+1/2, z+1/2'

loop_
_atom_site_label
_atom_site_type_symbol
_atom_site_fract_x
_atom_site_fract_y
_atom_site_fract_z
_atom_site_U_iso_or_equiv
_atom_site_adp_type
_atom_site_occupancy
_atom_site_calc_flag
_atom_site_refinement_flags_posn
O1 O -0.9350(3) -0.9799(6) -0.41831(16) 0.0591(18) Uani 1 d .
O2 O -0.2415(3) -0.3392(7) -0.05613(17) 0.075(2) Uani 1 d .
N1 N -0.5695(3) -0.4143(6) -0.31128(15) 0.0334(16) Uani 1 d .
C1 C -0.6113(3) -0.5025(7) -0.32088(18) 0.0326(18) Uani 1 d .
C2 C -0.6391(3) -0.5214(7) -0.35773(19) 0.0366(19) Uani 1 d .
H2 H -0.6281 -0.4788 -0.3755 0.044 Uiso 1 calc R
C3 C -0.6832(4) -0.6045(7) -0.36719(19) 0.038(2) Uani 1 d .
H3 H -0.7004 -0.6178 -0.3916 0.046 Uiso 1 calc R
C4 C -0.7025(3) -0.6681(7) -0.34198(19) 0.0323(18) Uani 1 d .
C5 C -0.6724(3) -0.6489(7) -0.30576(18) 0.0304(18) Uani 1 d .
H5 H -0.6835 -0.6915 -0.2880 0.037 Uiso 1 calc R
C6 C -0.6268(3) -0.5696(7) -0.29498(18) 0.0287(17) Uani 1 d .
C7 C -0.5993(3) -0.5460(6) -0.25492(18) 0.0243(16) Uani 1 d .
C8 C -0.5389(3) -0.4826(6) -0.24933(18) 0.0226(16) Uani 1 d .
C9 C -0.4966(3) -0.4803(6) -0.21638(19) 0.0269(16) Uani 1 d .
H9 H -0.5028 -0.5277 -0.1982 0.032 Uiso 1 calc R
C10 C -0.4454(3) -0.4121(7) -0.2084(2) 0.0326(18) Uani 1 d .
C11 C -0.4357(4) -0.3492(7) -0.2365(2) 0.038(2) Uani 1 d .
H11 H -0.4007 -0.3059 -0.2327 0.045 Uiso 1 calc R
C12 C -0.4762(3) -0.3480(7) -0.27059(19) 0.0369(19) Uani 1 d .
H12 H -0.4686 -0.3017 -0.2886 0.044 Uiso 1 calc R
C13 C -0.5282(3) -0.4156(7) -0.27795(18) 0.0303(18) Uani 1 d .
C14 C -0.5922(4) -0.6535(7) -0.23187(19) 0.039(2) Uani 1 d .
H14A H -0.6307 -0.6904 -0.2356 0.059 Uiso 1 calc GR
H14B H -0.5774 -0.6343 -0.2067 0.059 Uiso 1 calc GR
H14C H -0.5639 -0.7032 -0.2389 0.059 Uiso 1 calc GR
C15 C -0.6441(3) -0.4644(8) -0.2413(2) 0.040(2) Uani 1 d .
H15A H -0.6456 -0.3930 -0.2532 0.060 Uiso 1 calc GR
H15B H -0.6298 -0.4539 -0.2156 0.060 Uiso 1 calc GR
H15C H -0.6839 -0.4969 -0.2468 0.060 Uiso 1 calc GR
C16 C -0.7526(3) -0.7509(7) -0.35299(18) 0.0285(17) Uani 1 d .
C17 C -0.7997(3) -0.7303(8) -0.3840(2) 0.039(2) Uani 1 d .
H17 H -0.7997 -0.6636 -0.3967 0.047 Uiso 1 calc R
C18 C -0.8458(4) -0.8066(8) -0.3959(2) 0.042(2) Uani 1 d .
H18 H -0.8762 -0.7915 -0.4167 0.050 Uiso 1 calc R
C19 C -0.8474(4) -0.9053(7) -0.3771(2) 0.037(2) Uani 1 d .
C20 C -0.8018(4) -0.9252(8) -0.3463(2) 0.040(2) Uani 1 d .
H20 H -0.8035 -0.9899 -0.3329 0.048 Uiso 1 calc R
C21 C -0.7532(4) -0.8514(7) -0.3347(2) 0.042(2) Uani 1 d .
H21 H -0.7215 -0.8695 -0.3149 0.050 Uiso 1 calc R
C22 C -0.8960(4) -0.9896(8) -0.3899(2) 0.048(2) Uani 1 d .
H22 H -0.8969 -1.0528 -0.3757 0.058 Uiso 1 calc R
C23 C -0.4021(3) -0.4156(8) -0.17232(19) 0.0341(19) Uani 1 d .
C24 C -0.3586(4) -0.5055(8) -0.1148(2) 0.043(2) Uani 1 d .
H24 H -0.3591 -0.5645 -0.0989 0.052 Uiso 1 calc R
C25 C -0.3966(3) -0.5053(8) -0.1494(2) 0.042(2) Uani 1 d .
H25 H -0.4194 -0.5695 -0.1574 0.051 Uiso 1 calc R
C26 C -0.3191(3) -0.4135(8) -0.10439(19) 0.0357(19) Uani 1 d .
C27 C -0.3213(4) -0.3244(8) -0.1274(2) 0.043(2) Uani 1 d .
H27 H -0.2945 -0.2648 -0.1206 0.052 Uiso 1 calc R
C28 C -0.3633(4) -0.3224(8) -0.1607(2) 0.042(2) Uani 1 d .
H28 H -0.3659 -0.2595 -0.1756 0.050 Uiso 1 calc R
C29 C -0.2777(4) -0.4167(10) -0.0673(3) 0.057(3) Uani 1 d .
H29 H -0.2791 -0.4779 -0.0524 0.069 Uiso 1 calc R
C30 C -0.5629(3) -0.3324(7) -0.33843(19) 0.0359(19) Uani 1 d .
H30A H -0.5483 -0.2625 -0.3262 0.043 Uiso 1 calc R
H30B H -0.6027 -0.3178 -0.3543 0.043 Uiso 1 calc R
C31 C -0.5202(3) -0.3664(7) -0.36191(19) 0.044(2) Uani 1 d .
H31A H -0.5331 -0.4385 -0.3732 0.052 Uiso 1 calc R
H31B H -0.4796 -0.3757 -0.3465 0.052 Uiso 1 calc R
C32 C -0.5188(3) -0.2791(7) -0.39166(19) 0.0470(19) Uani 1 d .
H32A H -0.4964 -0.3099 -0.4080 0.056 Uiso 1 calc R
H32B H -0.5598 -0.2641 -0.4056 0.056 Uiso 1 calc R
C33 C -0.4894(4) -0.1701(6) -0.3757(2) 0.060(2) Uani 1 d .
H33A H -0.4831 -0.1226 -0.3948 0.090 Uiso 1 calc GR
H33B H -0.4512 -0.1860 -0.3590 0.090 Uiso 1 calc GR
H33C H -0.5154 -0.1325 -0.3632 0.090 Uiso 1 calc GR
O3 O -0.2419(3) 0.1643(7) -0.04862(17) 0.079(2) Uani 1 d .
O4 O -0.9262(3) -0.4572(5) -0.41774(15) 0.0552(17) Uani 1 d .
N2 N -0.5611(3) 0.1044(5) -0.30613(14) 0.0314(15) Uani 1 d .
C34 C -0.6026(3) 0.0167(7) -0.31756(18) 0.0335(19) Uani 1 d .
C35 C -0.6293(3) 0.0009(7) -0.35489(18) 0.0370(19) Uani 1 d .
H35 H -0.6177 0.0458 -0.3719 0.044 Uiso 1 calc R
C36 C -0.6725(3) -0.0808(7) -0.36592(18) 0.039(2) Uani 1 d .
H36 H -0.6896 -0.0904 -0.3906 0.046 Uiso 1 calc R
C37 C -0.6915(3) -0.1494(6) -0.34175(19) 0.0338(19) Uani 1 d .
C38 C -0.6625(3) -0.1364(6) -0.30499(18) 0.0276(17) Uani 1 d .
H38 H -0.6736 -0.1832 -0.2882 0.033 Uiso 1 calc R
C39 C -0.6174(3) -0.0551(6) -0.29267(18) 0.0289(17) Uani 1 d .
C40 C -0.5917(3) -0.0381(6) -0.25240(18) 0.0251(16) Uani 1 d .
C41 C -0.5319(3) 0.0277(6) -0.24537(17) 0.0212(15) Uani 1 d .
C42 C -0.4898(3) 0.0246(6) -0.21198(18) 0.0245(16) Uani 1 d .
H42 H -0.4958 -0.0265 -0.1947 0.029 Uiso 1 calc R
C43 C -0.4390(3) 0.0947(6) -0.20303(18) 0.0266(17) Uani 1 d .
C44 C -0.4302(3) 0.1664(7) -0.2294(2) 0.039(2) Uani 1 d .
H44 H -0.3966 0.2137 -0.2244 0.047 Uiso 1 calc R
C45 C -0.4703(4) 0.1705(8) -0.26358(19) 0.042(2) Uani 1 d .
H45 H -0.4629 0.2202 -0.2808 0.051 Uiso 1 calc R
C46 C -0.5209(3) 0.1024(6) -0.27244(17) 0.0302(18) Uani 1 d .
C47 C -0.6377(3) 0.0376(7) -0.2379(2) 0.040(2) Uani 1 d .
H47A H -0.6430 0.1082 -0.2505 0.060 Uiso 1 calc GR
H47B H -0.6218 0.0507 -0.2124 0.060 Uiso 1 calc GR
H47C H -0.6760 -0.0003 -0.2419 0.060 Uiso 1 calc GR
C48 C -0.5841(4) -0.1500(7) -0.23143(19) 0.041(2) Uani 1 d .
H48A H -0.6224 -0.1880 -0.2360 0.062 Uiso 1 calc GR
H48B H -0.5697 -0.1353 -0.2060 0.062 Uiso 1 calc GR
H48C H -0.5553 -0.1966 -0.2392 0.062 Uiso 1 calc GR
C49 C -0.7412(3) -0.2328(7) -0.35388(18) 0.0301(18) Uani 1 d .
C50 C -0.7418(3) -0.3315(7) -0.3356(2) 0.0376(19) Uani 1 d .
H50 H -0.7102 -0.3487 -0.3157 0.045 Uiso 1 calc R
C51 C -0.7904(3) -0.4071(7) -0.34713(19) 0.0364(19) Uani 1 d .
H51 H -0.7919 -0.4720 -0.3337 0.044 Uiso 1 calc R
C52 C -0.8356(3) -0.3867(7) -0.3776(2) 0.0374(19) Uani 1 d .
C53 C -0.8332(3) -0.2898(8) -0.3968(2) 0.040(2) Uani 1 d .
H53 H -0.8629 -0.2766 -0.4181 0.047 Uiso 1 calc R
C54 C -0.7882(3) -0.2122(7) -0.3854(2) 0.0370(19) Uani 1 d .
H54 H -0.7884 -0.1458 -0.3983 0.044 Uiso 1 calc R
C55 C -0.8857(4) -0.4673(8) -0.3897(2) 0.052(2) Uani 1 d .
H55 H -0.8867 -0.5298 -0.3753 0.062 Uiso 1 calc R
C56 C -0.3959(3) 0.0891(7) -0.16691(17) 0.0298(18) Uani 1 d .
C57 C -0.3904(3) -0.0050(8) -0.1452(2) 0.041(2) Uani 1 d .
H57 H -0.4127 -0.0692 -0.1538 0.049 Uiso 1 calc R
C58 C -0.3520(3) -0.0056(8) -0.1108(2) 0.037(2) Uani 1 d .
H58 H -0.3513 -0.0677 -0.0959 0.045 Uiso 1 calc R
C59 C -0.3141(3) 0.0863(7) -0.0981(2) 0.036(2) Uani 1 d .
C60 C -0.3161(4) 0.1780(8) -0.1200(2) 0.042(2) Uani 1 d .
H60 H -0.2900 0.2383 -0.1123 0.050 Uiso 1 calc R
C61 C -0.3571(4) 0.1811(8) -0.1537(2) 0.041(2) Uani 1 d .
H61 H -0.3591 0.2450 -0.1680 0.049 Uiso 1 calc R
C62 C -0.2743(4) 0.0840(10) -0.0608(2) 0.052(3) Uani 1 d .
H62 H -0.2739 0.0206 -0.0465 0.063 Uiso 1 calc R
C63 C -0.5534(3) 0.1895(7) -0.33182(18) 0.0362(19) Uani 1 d .
H63A H -0.5420 0.2595 -0.3188 0.043 Uiso 1 calc R
H63B H -0.5923 0.2016 -0.3490 0.043 Uiso 1 calc R
C64 C -0.5065(4) 0.1628(7) -0.35307(19) 0.051(2) Uani 1 d .
H64A H -0.5213 0.1007 -0.3694 0.061 Uiso 1 calc R
H64B H -0.4693 0.1383 -0.3362 0.061 Uiso 1 calc R
C65 C -0.4916(5) 0.2647(9) -0.3756(2) 0.081(3) Uani 1 d .
H65A H -0.4880 0.3326 -0.3611 0.097 Uiso 1 calc R
H65B H -0.4530 0.2515 -0.3812 0.097 Uiso 1 calc R
C66 C -0.5353(5) 0.2803(9) -0.4072(2) 0.110(4) Uani 1 d .
H66A H -0.5447 0.2096 -0.4195 0.166 Uiso 1 calc GR
H66B H -0.5207 0.3319 -0.4225 0.166 Uiso 1 calc GR
H66C H -0.5712 0.3106 -0.4019 0.166 Uiso 1 calc GR
O5 O -0.8950(3) -0.9036(7) -0.80983(17) 0.075(2) Uani 1 d .
O6 O -0.2050(3) -0.2915(5) -0.43852(15) 0.0562(17) Uani 1 d .
N3 N -0.5731(3) -0.8465(5) -0.55204(15) 0.0314(15) Uani 1 d .
C67 C -0.6115(3) -0.8445(6) -0.58706(17) 0.0264(17) Uani 1 d .
C68 C -0.6630(3) -0.9152(7) -0.5960(2) 0.038(2) Uani 1 d .
H68 H -0.6702 -0.9640 -0.5785 0.045 Uiso 1 calc R
C69 C -0.7021(3) -0.9141(7) -0.6292(2) 0.039(2) Uani 1 d .
H69 H -0.7347 -0.9637 -0.6342 0.047 Uiso 1 calc R
C70 C -0.6941(3) -0.8387(7) -0.6564(2) 0.0308(18) Uani 1 d .
C71 C -0.6410(3) -0.7718(7) -0.64706(18) 0.0314(18) Uani 1 d .
H71 H -0.6333 -0.7244 -0.6648 0.038 Uiso 1 calc R
C72 C -0.5999(3) -0.7719(6) -0.61370(18) 0.0298(18) Uani 1 d .
C73 C -0.5403(3) -0.7082(7) -0.60680(18) 0.0286(18) Uani 1 d .
C74 C -0.5144(3) -0.6880(6) -0.56607(18) 0.0252(16) Uani 1 d .
C75 C -0.4707(3) -0.6067(7) -0.5531(2) 0.0321(18) Uani 1 d .
H75 H -0.4598 -0.5589 -0.5697 0.038 Uiso 1 calc R
C76 C -0.4420(3) -0.5927(7) -0.51622(18) 0.0291(18) Uani 1 d .
C77 C -0.4607(3) -0.6633(7) -0.4914(2) 0.038(2) Uani 1 d .
H77 H -0.4431 -0.6564 -0.4667 0.045 Uiso 1 calc R
C78 C -0.5052(3) -0.7425(7) -0.5038(2) 0.040(2) Uani 1 d .
H78 H -0.5180 -0.7862 -0.4869 0.048 Uiso 1 calc R
C79 C -0.5317(3) -0.7599(7) -0.54010(18) 0.0294(18) Uani 1 d .
C80 C -0.4951(3) -0.7793(7) -0.6194(2) 0.036(2) Uani 1 d .
H80A H -0.4906 -0.8502 -0.6070 0.054 Uiso 1 calc GR
H80B H -0.4568 -0.7412 -0.6143 0.054 Uiso 1 calc GR
H80C H -0.5092 -0.7918 -0.6450 0.054 Uiso 1 calc GR
C81 C -0.5488(4) -0.5953(7) -0.62739(19) 0.038(2) Uani 1 d .
H81A H -0.5622 -0.6093 -0.6529 0.056 Uiso 1 calc GR
H81B H -0.5109 -0.5555 -0.6222 0.056 Uiso 1 calc GR
H81C H -0.5785 -0.5507 -0.6198 0.056 Uiso 1 calc GR
C82 C -0.7376(3) -0.8373(7) -0.69197(19) 0.0325(18) Uani 1 d .
C83 C -0.7757(3) -0.9277(7) -0.7048(2) 0.0358(19) Uani 1 d .
H83 H -0.7750 -0.9907 -0.6902 0.043 Uiso 1 calc R
C84 C -0.8148(3) -0.9247(8) -0.7390(2) 0.040(2) Uani 1 d .
H84 H -0.8400 -0.9859 -0.7469 0.048 Uiso 1 calc R
C85 C -0.8174(3) -0.8323(8) -0.76182(19) 0.037(2) Uani 1 d .
C86 C -0.7808(3) -0.7403(8) -0.7489(2) 0.038(2) Uani 1 d .
H86 H -0.7837 -0.6757 -0.7630 0.046 Uiso 1 calc R
C87 C -0.7401(3) -0.7436(7) -0.71508(18) 0.0330(19) Uani 1 d .
H87 H -0.7141 -0.6832 -0.7075 0.040 Uiso 1 calc R
C88 C -0.8614(4) -0.8305(9) -0.7966(2) 0.049(2) Uani 1 d .
H88 H -0.8636 -0.7645 -0.8100 0.059 Uiso 1 calc R
C89 C -0.3921(3) -0.5126(7) -0.50359(19) 0.0296(17) Uani 1 d .
C90 C -0.3463(3) -0.5340(7) -0.47233(19) 0.0354(19) Uani 1 d .
H90 H -0.3484 -0.5990 -0.4591 0.042 Uiso 1 calc R
C91 C -0.2981(4) -0.4615(8) -0.4606(2) 0.039(2) Uani 1 d .
H91 H -0.2679 -0.4794 -0.4400 0.047 Uiso 1 calc R
C92 C -0.2940(3) -0.3617(7) -0.47916(19) 0.0342(19) Uani 1 d .
C93 C -0.3398(4) -0.3376(7) -0.5108(2) 0.039(2) Uani 1 d .
H93 H -0.3388 -0.2710 -0.5235 0.047 Uiso 1 calc R
C94 C -0.3856(4) -0.4135(7) -0.5227(2) 0.0370(19) Uani 1 d .
H94 H -0.4139 -0.3992 -0.5444 0.044 Uiso 1 calc R
C95 C -0.2444(4) -0.2825(7) -0.4665(2) 0.039(2) Uani 1 d .
H95 H -0.2428 -0.2202 -0.4810 0.047 Uiso 1 calc R
C128 C -0.6303(3) -0.9058(7) -0.50620(18) 0.0396(19) Uani 1 d .
H12A H -0.6174 -0.8425 -0.4901 0.048 Uiso 1 calc R
H12B H -0.6673 -0.8845 -0.5238 0.048 Uiso 1 calc R
C129 C -0.5812(4) -0.9339(7) -0.5257(2) 0.042(2) Uani 1 d .
H12C H -0.5430 -0.9440 -0.5078 0.050 Uiso 1 calc R
H12D H -0.5913 -1.0047 -0.5385 0.050 Uiso 1 calc R
C130 C -0.6427(3) -1.0066(6) -0.48454(19) 0.0388(17) Uani 1 d .
H13A H -0.6794 -0.9927 -0.4767 0.047 Uiso 1 calc R
H13B H -0.6497 -1.0722 -0.5002 0.047 Uiso 1 calc R
C131 C -0.5927(3) -1.0316(7) -0.4524(2) 0.062(2) Uani 1 d .
H13C H -0.5574 -1.0543 -0.4600 0.093 Uiso 1 calc GR
H13D H -0.6047 -1.0912 -0.4387 0.093 Uiso 1 calc GR
H13E H -0.5835 -0.9655 -0.4375 0.093 Uiso 1 calc GR
O7 O -0.2003(3) 0.2494(5) -0.44191(16) 0.0593(17) Uani 1 d .
O8 O -0.8778(3) -0.4306(8) -0.80233(18) 0.084(2) Uani 1 d .
N4 N -0.5605(3) -0.3318(5) -0.54362(14) 0.0290(14) Uani 1 d .
C96 C -0.5186(3) -0.2451(7) -0.53384(18) 0.0286(17) Uani 1 d .
C97 C -0.4894(3) -0.2226(7) -0.49780(18) 0.0336(18) Uani 1 d .
H97 H -0.5000 -0.2645 -0.4797 0.040 Uiso 1 calc R
C98 C -0.4462(3) -0.1420(7) -0.48807(18) 0.0352(19) Uani 1 d .
H98 H -0.4275 -0.1309 -0.4637 0.042 Uiso 1 calc R
C99 C -0.4293(3) -0.0756(6) -0.51408(18) 0.0292(17) Uani 1 d .
C100 C -0.4593(3) -0.0949(7) -0.55037(18) 0.0298(17) Uani 1 d .
H100 H -0.4490 -0.0505 -0.5680 0.036 Uiso 1 calc R
C101 C -0.5036(3) -0.1768(6) -0.56159(17) 0.0239(16) Uani 1 d .
C102 C -0.5315(3) -0.2043(7) -0.60196(19) 0.0297(18) Uani 1 d .
C103 C -0.5913(3) -0.2648(6) -0.60608(19) 0.0296(17) Uani 1 d .
C104 C -0.6339(3) -0.2685(7) -0.63944(18) 0.0320(18) Uani 1 d .
H104 H -0.6271 -0.2247 -0.6583 0.038 Uiso 1 calc R
C105 C -0.6863(3) -0.3349(6) -0.64601(18) 0.0278(17) Uani 1 d .
C106 C -0.6941(3) -0.4052(7) -0.61747(18) 0.038(2) Uani 1 d .
H106 H -0.7270 -0.4539 -0.6212 0.046 Uiso 1 calc R
C108 C -0.4885(3) -0.2819(7) -0.61472(18) 0.0288(17) Uani 1 d .
H10A H -0.4499 -0.2456 -0.6116 0.043 Uiso 1 calc GR
H10B H -0.5048 -0.2992 -0.6399 0.043 Uiso 1 calc GR
H10C H -0.4836 -0.3502 -0.6008 0.043 Uiso 1 calc GR
C109 C -0.5393(4) -0.0971(7) -0.6244(2) 0.040(2) Uani 1 d .
H10D H -0.5689 -0.0497 -0.6178 0.059 Uiso 1 calc GR
H10E H -0.5527 -0.1158 -0.6497 0.059 Uiso 1 calc GR
H10F H -0.5013 -0.0581 -0.6200 0.059 Uiso 1 calc GR
C110 C -0.3805(3) 0.0073(7) -0.5037(2) 0.0373(19) Uani 1 d .
C111 C -0.3317(4) -0.0104(7) -0.4736(2) 0.039(2) Uani 1 d .
H111 H -0.3303 -0.0765 -0.4603 0.047 Uiso 1 calc R
C112 C -0.2853(3) 0.0674(8) -0.4629(2) 0.044(2) Uani 1 d .
H112 H -0.2535 0.0529 -0.4427 0.053 Uiso 1 calc R
C113 C -0.2859(3) 0.1665(7) -0.4820(2) 0.037(2) Uani 1 d .
C114 C -0.3338(4) 0.1854(7) -0.5128(2) 0.0388(19) Uani 1 d .
H114 H -0.3351 0.2514 -0.5260 0.047 Uiso 1 calc R
C115 C -0.3785(3) 0.1071(7) -0.52307(19) 0.0321(18) Uani 1 d .
H115 H -0.4092 0.1204 -0.5439 0.039 Uiso 1 calc R
C116 C -0.2387(4) 0.2502(8) -0.4697(2) 0.048(2) Uani 1 d .
H116 H -0.2385 0.3109 -0.4850 0.057 Uiso 1 calc R
C117 C -0.7308(3) -0.3391(7) -0.68190(18) 0.0301(18) Uani 1 d .
C118 C -0.7675(3) -0.4313(7) -0.6936(2) 0.0362(19) Uani 1 d .
H118 H -0.7662 -0.4921 -0.6781 0.043 Uiso 1 calc R
C119 C -0.8060(3) -0.4348(8) -0.7279(2) 0.041(2) Uani 1 d .
H119 H -0.8299 -0.4981 -0.7351 0.049 Uiso 1 calc R
C120 C -0.8097(3) -0.3456(8) -0.7518(2) 0.044(2) Uani 1 d .
C121 C -0.7759(3) -0.2512(8) -0.7403(2) 0.0359(19) Uani 1 d .
H121 H -0.7809 -0.1884 -0.7553 0.043 Uiso 1 calc R
C122 C -0.7345(3) -0.2471(7) -0.70671(18) 0.0327(19) Uani 1 d .
H122 H -0.7093 -0.1850 -0.7003 0.039 Uiso 1 calc R
C123 C -0.8514(4) -0.3494(10) -0.7882(2) 0.056(3) Uani 1 d .
H123 H -0.8577 -0.2826 -0.8014 0.067 Uiso 1 calc R
C124 C -0.5680(3) -0.4140(7) -0.51563(18) 0.0361(18) Uani 1 d .
H12E H -0.5287 -0.4286 -0.4993 0.043 Uiso 1 calc R
H12F H -0.5830 -0.4844 -0.5274 0.043 Uiso 1 calc R
C125 C -0.6113(3) -0.3741(7) -0.49354(18) 0.0402(18) Uani 1 d .
H12G H -0.6521 -0.3688 -0.5090 0.048 Uiso 1 calc R
H12H H -0.5993 -0.3000 -0.4837 0.048 Uiso 1 calc R
C126 C -0.6102(3) -0.4569(6) -0.46275(18) 0.0467(19) Uani 1 d .
H12I H -0.5685 -0.4711 -0.4497 0.056 Uiso 1 calc R
H12J H -0.6309 -0.4238 -0.4459 0.056 Uiso 1 calc R
C127 C -0.6396(4) -0.5641(8) -0.4763(2) 0.076(3) Uani 1 d .
H12K H -0.6760 -0.5494 -0.4948 0.114 Uiso 1 calc GR
H12L H -0.6495 -0.6043 -0.4567 0.114 Uiso 1 calc GR
H12M H -0.6125 -0.6085 -0.4862 0.114 Uiso 1 calc GR
C132 C -0.6532(3) -0.4014(7) -0.58441(19) 0.0358(19) Uani 1 d .
H132 H -0.6597 -0.4457 -0.5657 0.043 Uiso 1 calc R
C133 C -0.6017(3) -0.3326(6) -0.57806(18) 0.0264(16) Uani 1 d .

loop_
_atom_site_aniso_label
_atom_site_aniso_U_11
_atom_site_aniso_U_22
_atom_site_aniso_U_33
_atom_site_aniso_U_23
_atom_site_aniso_U_13
_atom_site_aniso_U_12
O1 0.036(3) 0.084(5) 0.055(3) -0.019(3) 0.007(3) -0.012(3)
O2 0.068(4) 0.096(5) 0.053(4) -0.018(4) 0.001(3) -0.008(4)
N1 0.036(3) 0.035(4) 0.031(3) 0.005(3) 0.012(3) -0.007(3)
C1 0.032(4) 0.037(5) 0.028(3) 0.007(3) 0.006(3) -0.003(3)
C2 0.044(4) 0.041(5) 0.027(4) 0.010(3) 0.012(3) -0.011(4)
C3 0.054(5) 0.036(5) 0.023(3) 0.012(3) 0.007(3) -0.007(4)
C4 0.035(4) 0.031(4) 0.030(4) 0.004(3) 0.006(3) -0.004(4)
C5 0.030(4) 0.039(5) 0.026(3) 0.003(3) 0.013(3) 0.000(3)
C6 0.030(4) 0.033(4) 0.025(3) 0.004(3) 0.011(3) 0.000(4)
C7 0.031(4) 0.020(4) 0.027(3) 0.003(3) 0.015(3) -0.002(3)
C8 0.034(4) 0.012(3) 0.029(3) 0.004(3) 0.021(3) 0.000(3)
C9 0.028(4) 0.022(4) 0.035(4) -0.002(3) 0.018(3) 0.000(3)
C10 0.023(4) 0.037(5) 0.040(4) 0.005(3) 0.012(3) 0.001(3)
C11 0.036(4) 0.030(4) 0.052(5) -0.003(4) 0.020(4) -0.010(4)
C12 0.041(4) 0.040(5) 0.032(4) 0.004(3) 0.013(3) -0.013(4)
C13 0.030(4) 0.034(4) 0.029(4) 0.005(3) 0.011(3) 0.000(3)
C14 0.042(4) 0.045(5) 0.029(4) 0.003(4) 0.006(3) -0.004(4)
C15 0.026(4) 0.050(5) 0.046(4) -0.011(4) 0.013(3) 0.005(4)
C16 0.031(4) 0.034(4) 0.023(3) -0.005(3) 0.011(3) -0.011(3)
C17 0.038(4) 0.046(5) 0.033(4) 0.004(4) 0.009(3) -0.007(4)
C18 0.043(4) 0.046(5) 0.032(4) 0.001(4) 0.001(3) 0.000(4)
C19 0.039(4) 0.035(5) 0.042(4) -0.011(4) 0.019(3) -0.008(4)
C20 0.035(4) 0.042(5) 0.040(4) 0.000(4) 0.004(3) 0.002(4)
C21 0.048(5) 0.036(5) 0.038(4) -0.002(4) 0.005(4) -0.002(4)
C22 0.040(5) 0.050(6) 0.054(5) -0.014(4) 0.012(4) -0.015(4)
C23 0.025(4) 0.041(5) 0.043(4) -0.004(4) 0.020(3) 0.001(4)
C24 0.041(4) 0.047(5) 0.045(4) 0.006(4) 0.017(4) 0.006(4)
C25 0.025(4) 0.049(6) 0.051(5) 0.000(4) 0.008(3) -0.001(4)
C26 0.032(4) 0.048(5) 0.032(4) -0.008(4) 0.017(3) 0.004(4)
C27 0.038(4) 0.048(5) 0.046(4) -0.013(4) 0.017(4) -0.006(4)
C28 0.038(4) 0.038(5) 0.051(4) -0.009(4) 0.013(4) 0.000(4)
C29 0.041(5) 0.075(7) 0.057(5) -0.010(5) 0.014(4) 0.000(5)
C30 0.039(4) 0.030(4) 0.043(4) 0.018(3) 0.020(3) 0.003(3)
C31 0.038(4) 0.056(5) 0.041(4) 0.007(4) 0.017(3) -0.008(4)
C32 0.038(4) 0.060(6) 0.046(4) -0.002(4) 0.015(3) -0.002(4)
C33 0.063(5) 0.050(5) 0.062(5) 0.009(4) 0.007(4) -0.026(4)
O3 0.082(5) 0.079(5) 0.058(4) -0.026(3) -0.013(3) -0.012(4)
O4 0.059(4) 0.066(4) 0.038(3) -0.015(3) 0.007(3) -0.028(3)
N2 0.035(3) 0.032(4) 0.027(3) 0.003(3) 0.006(2) -0.009(3)
C34 0.038(4) 0.037(5) 0.024(3) 0.000(3) 0.005(3) 0.000(4)
C35 0.042(4) 0.046(5) 0.020(3) 0.005(3) 0.002(3) -0.016(4)
C36 0.038(4) 0.052(5) 0.022(3) -0.002(4) 0.000(3) -0.009(4)
C37 0.034(4) 0.034(5) 0.030(4) 0.000(3) 0.001(3) -0.006(3)
C38 0.028(4) 0.028(4) 0.026(3) -0.004(3) 0.007(3) -0.002(3)
C39 0.026(4) 0.033(4) 0.027(3) 0.003(3) 0.006(3) 0.000(3)
C40 0.029(4) 0.023(4) 0.028(3) 0.006(3) 0.015(3) 0.002(3)
C41 0.022(3) 0.024(4) 0.022(3) -0.001(3) 0.013(3) -0.001(3)
C42 0.021(3) 0.025(4) 0.030(3) -0.002(3) 0.012(3) 0.005(3)
C43 0.022(3) 0.034(4) 0.025(3) -0.006(3) 0.010(3) -0.004(3)
C44 0.029(4) 0.048(5) 0.040(4) 0.001(4) 0.008(3) -0.001(4)
C45 0.046(5) 0.053(5) 0.030(4) 0.005(4) 0.012(3) -0.015(4)
C46 0.029(4) 0.039(5) 0.024(3) -0.003(3) 0.011(3) -0.009(3)
C47 0.035(4) 0.049(5) 0.039(4) -0.009(4) 0.014(3) 0.000(4)
C48 0.035(4) 0.051(6) 0.033(4) 0.014(4) -0.002(3) -0.001(4)
C49 0.035(4) 0.031(4) 0.023(3) -0.007(3) 0.006(3) 0.001(4)
C50 0.021(3) 0.044(5) 0.041(4) -0.006(4) -0.003(3) -0.001(4)
C51 0.036(4) 0.032(5) 0.038(4) -0.001(4) 0.005(3) -0.002(4)
C52 0.036(4) 0.036(5) 0.038(4) -0.011(4) 0.006(3) -0.012(4)
C53 0.034(4) 0.051(5) 0.028(3) -0.005(4) -0.002(3) -0.003(4)
C54 0.035(4) 0.033(4) 0.036(4) -0.002(3) -0.005(3) 0.001(4)
C55 0.052(5) 0.049(6) 0.050(5) -0.018(4) 0.005(4) -0.019(4)
C56 0.020(3) 0.051(5) 0.024(3) -0.005(3) 0.015(3) 0.001(3)
C57 0.022(4) 0.049(6) 0.054(5) -0.002(4) 0.012(3) 0.005(4)
C58 0.037(4) 0.043(5) 0.035(4) 0.006(4) 0.015(3) 0.008(4)
C59 0.019(3) 0.045(5) 0.043(4) -0.008(4) 0.008(3) 0.008(4)
C60 0.033(4) 0.045(5) 0.046(4) -0.017(4) 0.005(3) -0.001(4)
C61 0.035(4) 0.040(5) 0.045(4) -0.007(4) 0.007(3) -0.001(4)
C62 0.034(4) 0.081(7) 0.040(4) -0.006(5) 0.005(3) -0.002(5)
C63 0.041(4) 0.032(4) 0.034(4) 0.015(3) 0.007(3) -0.003(4)
C64 0.069(5) 0.052(6) 0.037(4) 0.005(4) 0.025(4) -0.009(5)
C65 0.082(7) 0.107(9) 0.050(5) 0.005(6) 0.010(5) -0.018(7)
C66 0.181(11) 0.089(8) 0.051(5) 0.011(6) 0.010(6) -0.006(8)
O5 0.054(4) 0.104(6) 0.057(4) -0.015(4) -0.007(3) -0.008(4)
O6 0.047(3) 0.070(4) 0.048(3) -0.009(3) 0.005(3) -0.021(3)
N3 0.036(3) 0.027(4) 0.033(3) 0.011(3) 0.012(3) -0.002(3)
C67 0.031(4) 0.025(4) 0.026(3) 0.001(3) 0.011(3) -0.003(3)
C68 0.036(4) 0.038(5) 0.044(4) 0.011(4) 0.018(3) -0.017(4)
C69 0.027(4) 0.044(5) 0.049(4) -0.002(4) 0.013(3) -0.020(4)
C70 0.025(4) 0.027(4) 0.043(4) 0.002(3) 0.013(3) -0.004(3)
C71 0.038(4) 0.029(4) 0.028(4) 0.004(3) 0.011(3) -0.009(4)
C72 0.031(4) 0.031(4) 0.027(4) -0.004(3) 0.007(3) -0.009(3)
C73 0.027(4) 0.035(5) 0.023(3) 0.004(3) 0.006(3) -0.006(3)
C74 0.031(4) 0.018(4) 0.028(3) 0.003(3) 0.011(3) 0.003(3)
C75 0.035(4) 0.027(4) 0.034(4) 0.010(3) 0.009(3) 0.000(4)
C76 0.024(3) 0.035(5) 0.030(3) -0.004(3) 0.009(3) 0.006(3)
C77 0.028(4) 0.051(6) 0.036(4) 0.004(4) 0.013(3) 0.009(4)
C78 0.037(4) 0.047(5) 0.037(4) 0.007(4) 0.014(3) 0.000(4)
C79 0.029(4) 0.028(4) 0.033(4) -0.001(3) 0.011(3) -0.005(3)
C80 0.028(4) 0.042(5) 0.042(4) -0.003(4) 0.017(3) -0.008(4)
C81 0.050(5) 0.030(5) 0.032(4) 0.000(3) 0.008(3) -0.024(4)
C82 0.024(4) 0.028(4) 0.044(4) -0.010(4) 0.007(3) 0.003(3)
C83 0.030(4) 0.031(4) 0.046(4) 0.005(4) 0.009(3) -0.006(4)
C84 0.030(4) 0.040(5) 0.052(5) -0.015(4) 0.014(3) -0.006(4)
C85 0.028(4) 0.052(5) 0.034(4) -0.005(4) 0.012(3) 0.000(4)
C86 0.029(4) 0.046(5) 0.042(4) 0.004(4) 0.015(3) -0.001(4)
C87 0.033(4) 0.044(5) 0.026(3) -0.003(3) 0.014(3) -0.014(4)
C88 0.032(4) 0.061(6) 0.053(5) -0.011(5) 0.006(4) 0.011(4)
C89 0.028(4) 0.030(4) 0.033(4) -0.001(3) 0.010(3) 0.000(3)
C90 0.036(4) 0.039(5) 0.031(4) 0.008(3) 0.008(3) -0.003(4)
C91 0.035(4) 0.049(5) 0.035(4) 0.001(4) 0.009(3) -0.007(4)
C92 0.029(4) 0.046(5) 0.029(4) 0.001(4) 0.010(3) 0.001(4)
C93 0.049(5) 0.031(5) 0.040(4) 0.001(4) 0.015(4) -0.001(4)
C94 0.043(4) 0.034(5) 0.030(4) 0.002(3) 0.003(3) 0.001(4)
C95 0.037(4) 0.043(5) 0.043(4) -0.007(4) 0.022(4) -0.004(4)
C128 0.033(4) 0.045(5) 0.045(4) 0.012(4) 0.018(3) -0.002(4)
C129 0.044(4) 0.037(5) 0.044(4) 0.008(4) 0.010(3) -0.001(4)
C130 0.044(4) 0.037(4) 0.045(4) 0.005(4) 0.026(3) -0.003(4)
C131 0.047(4) 0.064(6) 0.076(5) 0.016(5) 0.016(4) -0.005(4)
O7 0.048(3) 0.070(4) 0.056(3) -0.028(3) 0.006(3) -0.016(3)
O8 0.065(4) 0.112(6) 0.066(4) -0.019(4) -0.004(3) -0.016(4)
N4 0.038(3) 0.026(3) 0.023(3) -0.001(3) 0.007(3) -0.004(3)
C96 0.023(3) 0.032(4) 0.033(4) -0.005(3) 0.012(3) -0.007(3)
C97 0.038(4) 0.037(5) 0.029(4) -0.001(3) 0.013(3) -0.001(4)
C98 0.033(4) 0.046(5) 0.024(3) -0.006(3) 0.003(3) 0.003(4)
C99 0.029(4) 0.032(4) 0.026(3) -0.007(3) 0.006(3) 0.005(3)
C100 0.031(4) 0.030(4) 0.028(3) 0.003(3) 0.009(3) -0.003(3)
C101 0.018(3) 0.031(4) 0.022(3) 0.000(3) 0.005(3) -0.001(3)
C102 0.024(4) 0.035(4) 0.029(3) 0.002(3) 0.003(3) -0.008(3)
C103 0.027(4) 0.028(4) 0.033(4) -0.005(3) 0.005(3) -0.001(3)
C104 0.035(4) 0.034(5) 0.028(4) 0.003(3) 0.010(3) -0.002(4)
C105 0.024(3) 0.028(4) 0.032(4) -0.004(3) 0.008(3) -0.001(3)
C106 0.035(4) 0.052(5) 0.033(4) 0.006(4) 0.018(3) -0.017(4)
C108 0.030(4) 0.036(5) 0.024(3) -0.002(3) 0.012(3) -0.005(3)
C109 0.043(4) 0.037(5) 0.035(4) -0.001(4) 0.001(3) -0.026(4)
C110 0.032(4) 0.041(5) 0.035(4) -0.001(4) 0.001(3) 0.004(4)
C111 0.056(5) 0.029(5) 0.031(4) 0.000(3) 0.006(3) -0.004(4)
C112 0.030(4) 0.055(6) 0.044(4) -0.012(4) 0.005(3) -0.005(4)
C113 0.035(4) 0.043(5) 0.037(4) -0.009(4) 0.014(3) 0.000(4)
C114 0.042(4) 0.038(5) 0.037(4) 0.003(3) 0.011(3) -0.009(4)
C115 0.024(4) 0.038(5) 0.031(3) -0.005(3) 0.001(3) 0.000(3)
C116 0.037(4) 0.053(6) 0.057(5) -0.025(4) 0.021(4) -0.009(4)
C117 0.028(4) 0.032(4) 0.034(4) -0.006(3) 0.014(3) -0.009(3)
C118 0.026(4) 0.043(5) 0.043(4) 0.000(4) 0.015(3) -0.011(4)
C119 0.025(4) 0.045(5) 0.049(5) -0.010(4) 0.003(3) -0.008(4)
C120 0.021(4) 0.063(6) 0.045(4) -0.014(4) 0.005(3) 0.005(4)
C121 0.025(4) 0.042(5) 0.042(4) 0.009(4) 0.010(3) 0.003(4)
C122 0.033(4) 0.035(5) 0.033(4) -0.003(3) 0.013(3) -0.012(4)
C123 0.039(5) 0.079(7) 0.047(5) -0.016(5) 0.006(4) -0.008(5)
C124 0.040(4) 0.038(5) 0.029(3) 0.004(3) 0.007(3) -0.003(4)
C125 0.042(4) 0.046(5) 0.036(4) 0.008(4) 0.017(3) 0.007(4)
C126 0.045(4) 0.055(5) 0.039(4) 0.019(4) 0.007(3) -0.022(4)
C127 0.083(6) 0.085(8) 0.064(6) 0.007(5) 0.028(5) -0.027(6)
C132 0.035(4) 0.040(5) 0.036(4) 0.012(4) 0.015(3) -0.005(4)
C133 0.024(3) 0.019(4) 0.037(4) -0.004(3) 0.010(3) -0.007(3)

loop_
_atom_type_symbol
_atom_type_description
_atom_type_scat_dispersion_real
_atom_type_scat_dispersion_imag
_atom_type_scat_source
C C 0.0033 0.0016 'International Tables Vol C Tables 4.2.6.8 and 6.1.1.4'
H H 0.0000 0.0000 'International Tables Vol C Tables 4.2.6.8 and 6.1.1.4'
N N 0.0061 0.0033 'International Tables Vol C Tables 4.2.6.8 and 6.1.1.4'
O O 0.0106 0.0060 'International Tables Vol C Tables 4.2.6.8 and 6.1.1.4'

loop_
_geom_angle_atom_site_label_1
_geom_angle_atom_site_label_2
_geom_angle_atom_site_label_3
_geom_angle
C1 N1 C30 119.9(6)
C13 N1 C1 119.7(6)
C13 N1 C30 119.6(6)
N1 C1 C2 119.0(6)
C6 C1 N1 121.6(6)
C6 C1 C2 119.4(7)
C1 C2 H2 120.4
C3 C2 C1 119.1(7)
C3 C2 H2 120.4
C2 C3 H3 118.5
C4 C3 C2 123.0(7)
C4 C3 H3 118.5
C3 C4 C5 115.9(7)
C3 C4 C16 121.6(7)
C5 C4 C16 122.6(6)
C4 C5 H5 118.4
C6 C5 C4 123.3(7)
C6 C5 H5 118.4
C1 C6 C5 119.1(6)
C1 C6 C7 119.7(7)
C5 C6 C7 120.7(6)
C6 C7 C8 110.9(6)
C6 C7 C14 112.3(6)
C6 C7 C15 107.8(6)
C8 C7 C15 106.4(6)
C14 C7 C8 111.5(6)
C14 C7 C15 107.8(6)
C9 C8 C7 122.1(6)
C9 C8 C13 118.4(7)
C13 C8 C7 119.3(6)
C8 C9 H9 117.8
C8 C9 C10 124.5(7)
C10 C9 H9 117.8
C9 C10 C23 120.9(7)
C11 C10 C9 116.1(7)
C11 C10 C23 122.8(7)
C10 C11 H11 118.8
C10 C11 C12 122.4(7)
C12 C11 H11 118.8
C11 C12 H12 119.7
C11 C12 C13 120.7(7)
C13 C12 H12 119.7
N1 C13 C8 120.3(7)
N1 C13 C12 121.8(6)
C12 C13 C8 117.8(6)
C7 C14 H14A 109.5
C7 C14 H14B 109.5
C7 C14 H14C 109.5
H14A C14 H14B 109.5
H14A C14 H14C 109.5
H14B C14 H14C 109.5
C7 C15 H15A 109.5
C7 C15 H15B 109.5
C7 C15 H15C 109.5
H15A C15 H15B 109.5
H15A C15 H15C 109.5
H15B C15 H15C 109.5
C17 C16 C4 119.5(7)
C21 C16 C4 122.3(7)
C21 C16 C17 118.2(7)
C16 C17 H17 119.3
C18 C17 C16 121.4(8)
C18 C17 H17 119.3
C17 C18 H18 119.8
C17 C18 C19 120.4(7)
C19 C18 H18 119.8
C18 C19 C22 121.2(8)
C20 C19 C18 118.4(8)
C20 C19 C22 120.4(8)
C19 C20 H20 118.9
C19 C20 C21 122.1(8)
C21 C20 H20 119.0
C16 C21 C20 119.3(8)
C16 C21 H21 120.3
C20 C21 H21 120.3
O1 C22 C19 123.1(9)
O1 C22 H22 118.4
C19 C22 H22 118.4
C25 C23 C10 123.4(7)
C25 C23 C28 117.5(7)
C28 C23 C10 119.1(7)
C25 C24 H24 121.0
C25 C24 C26 118.0(8)
C26 C24 H24 121.0
C23 C25 C24 123.1(9)
C23 C25 H25 118.4
C24 C25 H25 118.4
C24 C26 C29 117.1(8)
C27 C26 C24 120.1(7)
C27 C26 C29 122.8(8)
C26 C27 H27 119.7
C26 C27 C28 120.6(8)
C28 C27 H27 119.7
C23 C28 H28 119.9
C27 C28 C23 120.3(8)
C27 C28 H28 119.8
O2 C29 C26 121.1(10)
O2 C29 H29 119.5
C26 C29 H29 119.5
N1 C30 H30A 108.4
N1 C30 H30B 108.4
N1 C30 C31 115.7(7)
H30A C30 H30B 107.4
C31 C30 H30A 108.4
C31 C30 H30B 108.4
C30 C31 H31A 109.0
C30 C31 H31B 109.0
C30 C31 C32 112.7(7)
H31A C31 H31B 107.8
C32 C31 H31A 109.0
C32 C31 H31B 109.0
C31 C32 H32A 109.3
C31 C32 H32B 109.3
H32A C32 H32B 108.0
C33 C32 C31 111.6(6)
C33 C32 H32A 109.3
C33 C32 H32B 109.3
C32 C33 H33A 109.5
C32 C33 H33B 109.5
C32 C33 H33C 109.5
H33A C33 H33B 109.5
H33A C33 H33C 109.5
H33B C33 H33C 109.5
C34 N2 C63 119.7(6)
C46 N2 C34 121.1(6)
C46 N2 C63 118.6(6)
N2 C34 C35 119.9(7)
C39 C34 N2 120.6(6)
C39 C34 C35 119.5(7)
C34 C35 H35 120.1
C36 C35 C34 119.9(7)
C36 C35 H35 120.1
C35 C36 H36 118.8
C35 C36 C37 122.3(7)
C37 C36 H36 118.8
C36 C37 C38 117.2(7)
C36 C37 C49 121.9(6)
C38 C37 C49 121.0(6)
C37 C38 H38 118.9
C37 C38 C39 122.2(7)
C39 C38 H38 118.9
C34 C39 C38 118.7(6)
C34 C39 C40 121.1(7)
C38 C39 C40 119.7(6)
C39 C40 C41 110.2(6)
C39 C40 C47 108.1(6)
C39 C40 C48 112.1(6)
C41 C40 C47 106.7(6)
C41 C40 C48 111.7(6)
C48 C40 C47 107.9(6)
C42 C41 C40 121.7(6)
C42 C41 C46 118.1(6)
C46 C41 C40 119.9(6)
C41 C42 H42 118.4
C41 C42 C43 123.2(7)
C43 C42 H42 118.4
C42 C43 C56 121.1(6)
C44 C43 C42 117.1(6)
C44 C43 C56 121.9(7)
C43 C44 H44 119.1
C43 C44 C45 121.8(7)
C45 C44 H44 119.1
C44 C45 H45 119.3
C46 C45 C44 121.4(7)
C46 C45 H45 119.3
N2 C46 C41 119.2(6)
N2 C46 C45 122.5(6)
C45 C46 C41 118.4(6)
C40 C47 H47A 109.5
C40 C47 H47B 109.5
C40 C47 H47C 109.5
H47A C47 H47B 109.5
H47A C47 H47C 109.5
H47B C47 H47C 109.5
C40 C48 H48A 109.5
C40 C48 H48B 109.5
C40 C48 H48C 109.5
H48A C48 H48B 109.5
H48A C48 H48C 109.5
H48B C48 H48C 109.5
C50 C49 C37 121.2(7)
C50 C49 C54 118.6(7)
C54 C49 C37 120.2(7)
C49 C50 H50 120.1
C49 C50 C51 119.9(7)
C51 C50 H50 120.1
C50 C51 H51 119.5
C52 C51 C50 121.1(7)
C52 C51 H51 119.5
C51 C52 C53 118.7(7)
C51 C52 C55 120.6(8)
C53 C52 C55 120.6(7)
C52 C53 H53 119.3
C54 C53 C52 121.5(7)
C54 C53 H53 119.3
C49 C54 H54 119.9
C53 C54 C49 120.1(7)
C53 C54 H54 119.9
O4 C55 C52 124.3(9)
O4 C55 H55 117.9
C52 C55 H55 117.9
C57 C56 C43 122.4(7)
C57 C56 C61 117.3(7)
C61 C56 C43 120.3(7)
C56 C57 H57 119.5
C56 C57 C58 121.0(8)
C58 C57 H57 119.5
C57 C58 H58 119.6
C57 C58 C59 120.8(8)
C59 C58 H58 119.6
C58 C59 C62 119.5(8)
C60 C59 C58 119.1(7)
C60 C59 C62 121.3(8)
C59 C60 H60 120.0
C59 C60 C61 120.0(8)
C61 C60 H60 120.0
C56 C61 H61 119.2
C60 C61 C56 121.6(8)
C60 C61 H61 119.2
O3 C62 C59 121.1(9)
O3 C62 H62 119.5
C59 C62 H62 119.5
N2 C63 H63A 108.4
N2 C63 H63B 108.4
N2 C63 C64 115.7(7)
H63A C63 H63B 107.4
C64 C63 H63A 108.4
C64 C63 H63B 108.4
C63 C64 H64A 108.8
C63 C64 H64B 108.8
C63 C64 C65 113.9(7)
H64A C64 H64B 107.7
C65 C64 H64A 108.8
C65 C64 H64B 108.8
C64 C65 H65A 109.2
C64 C65 H65B 109.2
H65A C65 H65B 107.9
C66 C65 C64 112.2(9)
C66 C65 H65A 109.2
C66 C65 H65B 109.2
C65 C66 H66A 109.5
C65 C66 H66B 109.5
C65 C66 H66C 109.5
H66A C66 H66B 109.5
H66A C66 H66C 109.5
H66B C66 H66C 109.5
C67 N3 C129 120.2(6)
C79 N3 C67 120.5(6)
C79 N3 C129 118.9(6)
N3 C67 C68 120.0(6)
N3 C67 C72 120.9(6)
C72 C67 C68 119.1(6)
C67 C68 H68 119.0
C69 C68 C67 122.1(7)
C69 C68 H68 119.0
C68 C69 H69 119.4
C68 C69 C70 121.1(7)
C70 C69 H69 119.4
C69 C70 C82 120.4(7)
C71 C70 C69 115.3(7)
C71 C70 C82 124.3(7)
C70 C71 H71 117.5
C72 C71 C70 124.9(7)
C72 C71 H71 117.5
C67 C72 C73 120.2(6)
C71 C72 C67 117.3(7)
C71 C72 C73 122.1(6)
C72 C73 C74 110.6(6)
C72 C73 C81 110.7(6)
C74 C73 C81 110.2(6)
C80 C73 C72 108.6(6)
C80 C73 C74 107.0(6)
C80 C73 C81 109.5(6)
C75 C74 C73 122.0(6)
C75 C74 C79 117.7(6)
C79 C74 C73 120.2(6)
C74 C75 H75 118.2
C74 C75 C76 123.6(7)
C76 C75 H75 118.2
C75 C76 C77 117.3(7)
C75 C76 C89 122.2(7)
C77 C76 C89 120.4(7)
C76 C77 H77 120.0
C78 C77 C76 119.9(7)
C78 C77 H77 120.0
C77 C78 H78 118.5
C77 C78 C79 123.0(7)
C79 C78 H78 118.5
N3 C79 C74 119.6(6)
C78 C79 N3 121.9(7)
C78 C79 C74 118.5(7)
C73 C80 H80A 109.5
C73 C80 H80B 109.5
C73 C80 H80C 109.5
H80A C80 H80B 109.5
H80A C80 H80C 109.5
H80B C80 H80C 109.5
C73 C81 H81A 109.5
C73 C81 H81B 109.5
C73 C81 H81C 109.5
H81A C81 H81B 109.5
H81A C81 H81C 109.5
H81B C81 H81C 109.5
C83 C82 C70 122.2(7)
C83 C82 C87 117.7(7)
C87 C82 C70 120.0(7)
C82 C83 H83 119.7
C84 C83 C82 120.6(8)
C84 C83 H83 119.7
C83 C84 H84 119.1
C83 C84 C85 121.8(8)
C85 C84 H84 119.1
C84 C85 C88 119.7(8)
C86 C85 C84 118.1(7)
C86 C85 C88 122.0(8)
C85 C86 H86 119.7
C87 C86 C85 120.7(8)
C87 C86 H86 119.7
C82 C87 H87 119.5
C86 C87 C82 121.1(7)
C86 C87 H87 119.5
O5 C88 C85 127.2(10)
O5 C88 H88 116.4
C85 C88 H88 116.4
C90 C89 C76 120.8(7)
C90 C89 C94 116.2(7)
C94 C89 C76 123.0(7)
C89 C90 H90 119.1
C91 C90 C89 121.7(8)
C91 C90 H90 119.1
C90 C91 H91 119.5
C90 C91 C92 121.0(7)
C92 C91 H91 119.5
C91 C92 C93 118.4(7)
C91 C92 C95 121.8(7)
C93 C92 C95 119.8(8)
C92 C93 H93 120.4
C94 C93 C92 119.1(8)
C94 C93 H93 120.4
C89 C94 H94 118.3
C93 C94 C89 123.4(7)
C93 C94 H94 118.3
O6 C95 C92 125.0(8)
O6 C95 H95 117.5
C92 C95 H95 117.5
H12A C128 H12B 108.1
C129 C128 H12A 109.5
C129 C128 H12B 109.5
C130 C128 H12A 109.6
C130 C128 H12B 109.5
C130 C128 C129 110.5(6)
N3 C129 C128 114.0(7)
N3 C129 H12C 108.8
N3 C129 H12D 108.8
C128 C129 H12C 108.8
C128 C129 H12D 108.8
H12C C129 H12D 107.7
C128 C130 H13A 108.9
C128 C130 H13B 108.9
H13A C130 H13B 107.7
C131 C130 C128 113.6(6)
C131 C130 H13A 108.9
C131 C130 H13B 108.9
C130 C131 H13C 109.5
C130 C131 H13D 109.5
C130 C131 H13E 109.5
H13C C131 H13D 109.5
H13C C131 H13E 109.5
H13D C131 H13E 109.5
C96 N4 C124 119.3(5)
C96 N4 C133 120.4(6)
C133 N4 C124 119.6(6)
N4 C96 C97 122.1(6)
N4 C96 C101 119.6(6)
C97 C96 C101 118.3(6)
C96 C97 H97 118.7
C98 C97 C96 122.6(7)
C98 C97 H97 118.7
C97 C98 H98 119.5
C97 C98 C99 121.0(7)
C99 C98 H98 119.5
C98 C99 C100 117.2(7)
C98 C99 C110 120.9(6)
C100 C99 C110 121.8(7)
C99 C100 H100 118.1
C101 C100 C99 123.7(7)
C101 C100 H100 118.1
C96 C101 C102 119.9(6)
C100 C101 C96 117.1(6)
C100 C101 C102 122.6(6)
C103 C102 C101 109.7(6)
C103 C102 C109 111.4(6)
C108 C102 C101 108.2(6)
C108 C102 C103 108.4(6)
C108 C102 C109 108.9(6)
C109 C102 C101 110.2(6)
C104 C103 C102 120.8(6)
C104 C103 C133 117.6(7)
C133 C103 C102 120.9(6)
C103 C104 H104 118.4
C103 C104 C105 123.2(7)
C105 C104 H104 118.4
C104 C105 C106 117.3(6)
C104 C105 C117 122.5(6)
C106 C105 C117 120.1(6)
C105 C106 H106 119.9
C132 C106 C105 120.1(7)
C132 C106 H106 119.9
C102 C108 H10A 109.5
C102 C108 H10B 109.5
C102 C108 H10C 109.5
H10A C108 H10B 109.5
H10A C108 H10C 109.5
H10B C108 H10C 109.5
C102 C109 H10D 109.5
C102 C109 H10E 109.5
C102 C109 H10F 109.5
H10D C109 H10E 109.5
H10D C109 H10F 109.5
H10E C109 H10F 109.5
C111 C110 C99 121.0(7)
C111 C110 C115 115.8(7)
C115 C110 C99 123.2(7)
C110 C111 H111 118.9
C112 C111 C110 122.1(8)
C112 C111 H111 118.9
C111 C112 H112 119.8
C113 C112 C111 120.4(8)
C113 C112 H112 119.8
C112 C113 C114 118.6(7)
C112 C113 C116 120.2(8)
C114 C113 C116 121.2(8)
C113 C114 H114 120.0
C115 C114 C113 120.0(8)
C115 C114 H114 120.0
C110 C115 H115 118.5
C114 C115 C110 123.0(7)
C114 C115 H115 118.5
O7 C116 C113 126.9(9)
O7 C116 H116 116.5
C113 C116 H116 116.5
C118 C117 C105 122.7(7)
C118 C117 C122 117.4(7)
C122 C117 C105 119.8(6)
C117 C118 H118 119.4
C119 C118 C117 121.2(8)
C119 C118 H118 119.4
C118 C119 H119 119.3
C118 C119 C120 121.4(8)
C120 C119 H119 119.3
C119 C120 C123 121.0(9)
C121 C120 C119 118.5(7)
C121 C120 C123 120.4(9)
C120 C121 H121 119.2
C120 C121 C122 121.5(8)
C122 C121 H121 119.3
C117 C122 H122 120.1
C121 C122 C117 119.7(7)
C121 C122 H122 120.1
O8 C123 C120 125.7(10)
O8 C123 H123 117.2
C120 C123 H123 117.2
N4 C124 H12E 108.9
N4 C124 H12F 108.9
N4 C124 C125 113.5(6)
H12E C124 H12F 107.7
C125 C124 H12E 108.9
C125 C124 H12F 108.9
C124 C125 H12G 109.7
C124 C125 H12H 109.7
C124 C125 C126 109.6(6)
H12G C125 H12H 108.2
C126 C125 H12G 109.7
C126 C125 H12H 109.7
C125 C126 H12I 109.3
C125 C126 H12J 109.3
H12I C126 H12J 107.9
C127 C126 C125 111.7(6)
C127 C126 H12I 109.3
C127 C126 H12J 109.3
C126 C127 H12K 109.5
C126 C127 H12L 109.5
C126 C127 H12M 109.5
H12K C127 H12L 109.5
H12K C127 H12M 109.5
H12L C127 H12M 109.5
C106 C132 H132 119.1
C106 C132 C133 121.7(7)
C133 C132 H132 119.1
C103 C133 N4 120.3(6)
C132 C133 N4 119.8(6)
C132 C133 C103 119.9(6)

loop_
_geom_bond_atom_site_label_1
_geom_bond_atom_site_label_2
_geom_bond_distance
O1 C22 1.221(10)
O2 C29 1.238(12)
N1 C1 1.401(9)
N1 C13 1.379(9)
N1 C30 1.457(9)
C1 C2 1.407(9)
C1 C6 1.383(10)
C2 H2 0.9300
C2 C3 1.390(10)
C3 H3 0.9300
C3 C4 1.380(10)
C4 C5 1.398(10)
C4 C16 1.485(10)
C5 H5 0.9300
C5 C6 1.387(10)
C6 C7 1.525(9)
C7 C8 1.538(10)
C7 C14 1.536(10)
C7 C15 1.587(10)
C8 C9 1.378(10)
C8 C13 1.421(9)
C9 H9 0.9300
C9 C10 1.390(10)
C10 C11 1.371(10)
C10 C23 1.479(10)
C11 H11 0.9300
C11 C12 1.391(10)
C12 H12 0.9300
C12 C13 1.401(10)
C14 H14A 0.9600
C14 H14B 0.9600
C14 H14C 0.9600
C15 H15A 0.9600
C15 H15B 0.9600
C15 H15C 0.9600
C16 C17 1.404(10)
C16 C21 1.385(11)
C17 H17 0.9300
C17 C18 1.377(11)
C18 H18 0.9300
C18 C19 1.379(12)
C19 C20 1.379(11)
C19 C22 1.483(11)
C20 H20 0.9300
C20 C21 1.394(11)
C21 H21 0.9300
C22 H22 0.9300
C23 C25 1.364(12)
C23 C28 1.418(11)
C24 H24 0.9300
C24 C25 1.385(11)
C24 C26 1.408(12)
C25 H25 0.9300
C26 C27 1.368(12)
C26 C29 1.489(11)
C27 H27 0.9300
C27 C28 1.386(11)
C28 H28 0.9300
C29 H29 0.9300
C30 H30A 0.9700
C30 H30B 0.9700
C30 C31 1.534(10)
C31 H31A 0.9700
C31 H31B 0.9700
C31 C32 1.544(10)
C32 H32A 0.9700
C32 H32B 0.9700
C32 C33 1.514(10)
C33 H33A 0.9600
C33 H33B 0.9600
C33 H33C 0.9600
O3 C62 1.224(12)
O4 C55 1.230(10)
N2 C34 1.402(9)
N2 C46 1.378(8)
N2 C63 1.449(9)
C34 C35 1.414(9)
C34 C39 1.380(10)
C35 H35 0.9300
C35 C36 1.370(10)
C36 H36 0.9300
C36 C37 1.379(11)
C37 C38 1.400(9)
C37 C49 1.489(10)
C38 H38 0.9300
C38 C39 1.403(10)
C39 C40 1.514(9)
C40 C41 1.534(9)
C40 C47 1.583(10)
C40 C48 1.540(11)
C41 C42 1.389(9)
C41 C46 1.432(9)
C42 H42 0.9300
C42 C43 1.398(9)
C43 C44 1.372(10)
C43 C56 1.478(9)
C44 H44 0.9300
C44 C45 1.391(10)
C45 H45 0.9300
C45 C46 1.378(10)
C47 H47A 0.9600
C47 H47B 0.9600
C47 H47C 0.9600
C48 H48A 0.9600
C48 H48B 0.9600
C48 H48C 0.9600
C49 C50 1.365(11)
C49 C54 1.416(10)
C50 H50 0.9300
C50 C51 1.408(10)
C51 H51 0.9300
C51 C52 1.368(10)
C52 C53 1.373(11)
C52 C55 1.473(10)
C53 H53 0.9300
C53 C54 1.366(10)
C54 H54 0.9300
C55 H55 0.9300
C56 C57 1.379(11)
C56 C61 1.417(11)
C57 H57 0.9300
C57 C58 1.383(11)
C58 H58 0.9300
C58 C59 1.400(11)
C59 C60 1.368(12)
C59 C62 1.481(11)
C60 H60 0.9300
C60 C61 1.387(10)
C61 H61 0.9300
C62 H62 0.9300
C63 H63A 0.9700
C63 H63B 0.9700
C63 C64 1.529(11)
C64 H64A 0.9700
C64 H64B 0.9700
C64 C65 1.572(12)
C65 H65A 0.9700
C65 H65B 0.9700
C65 C66 1.369(11)
C66 H66A 0.9600
C66 H66B 0.9600
C66 H66C 0.9600
O5 C88 1.184(12)
O6 C95 1.215(9)
N3 C67 1.401(8)
N3 C79 1.394(9)
N3 C129 1.487(10)
C67 C68 1.413(10)
C67 C72 1.408(10)
C68 H68 0.9300
C68 C69 1.352(10)
C69 H69 0.9300
C69 C70 1.419(10)
C70 C71 1.417(10)
C70 C82 1.464(10)
C71 H71 0.9300
C71 C72 1.378(10)
C72 C73 1.518(10)
C73 C74 1.536(9)
C73 C80 1.502(10)
C73 C81 1.543(11)
C74 C75 1.388(10)
C74 C79 1.436(10)
C75 H75 0.9300
C75 C76 1.403(10)
C76 C77 1.408(11)
C76 C89 1.469(10)
C77 H77 0.9300
C77 C78 1.377(11)
C78 H78 0.9300
C78 C79 1.382(10)
C80 H80A 0.9600
C80 H80B 0.9600
C80 H80C 0.9600
C81 H81A 0.9600
C81 H81B 0.9600
C81 H81C 0.9600
C82 C83 1.391(10)
C82 C87 1.412(11)
C83 H83 0.9300
C83 C84 1.382(10)
C84 H84 0.9300
C84 C85 1.395(12)
C85 C86 1.388(11)
C85 C88 1.449(11)
C86 H86 0.9300
C86 C87 1.386(10)
C87 H87 0.9300
C88 H88 0.9300
C89 C90 1.396(10)
C89 C94 1.411(11)
C90 H90 0.9300
C90 C91 1.379(10)
C91 H91 0.9300
C91 C92 1.398(12)
C92 C93 1.413(11)
C92 C95 1.457(11)
C93 H93 0.9300
C93 C94 1.367(11)
C94 H94 0.9300
C95 H95 0.9300
C128 H12A 0.9700
C128 H12B 0.9700
C128 C129 1.530(10)
C128 C130 1.522(9)
C129 H12C 0.9700
C129 H12D 0.9700
C130 H13A 0.9700
C130 H13B 0.9700
C130 C131 1.480(9)
C131 H13C 0.9600
C131 H13D 0.9600
C131 H13E 0.9600
O7 C116 1.192(10)
O8 C123 1.191(12)
N4 C96 1.391(9)
N4 C124 1.489(9)
N4 C133 1.410(8)
C96 C97 1.394(9)
C96 C101 1.441(10)
C97 H97 0.9300
C97 C98 1.358(10)
C98 H98 0.9300
C98 C99 1.395(10)
C99 C100 1.400(10)
C99 C110 1.464(10)
C100 H100 0.9300
C100 C101 1.390(10)
C101 C102 1.546(9)
C102 C103 1.513(9)
C102 C108 1.513(10)
C102 C109 1.520(11)
C103 C104 1.394(9)
C103 C133 1.406(10)
C104 H104 0.9300
C104 C105 1.402(10)
C105 C106 1.418(10)
C105 C117 1.485(9)
C106 H106 0.9300
C106 C132 1.367(10)
C108 H10A 0.9600
C108 H10B 0.9600
C108 H10C 0.9600
C109 H10D 0.9600
C109 H10E 0.9600
C109 H10F 0.9600
C110 C111 1.399(11)
C110 C115 1.405(11)
C111 H111 0.9300
C111 C112 1.387(11)
C112 H112 0.9300
C112 C113 1.384(12)
C113 C114 1.405(11)
C113 C116 1.453(11)
C114 H114 0.9300
C114 C115 1.363(10)
C115 H115 0.9300
C116 H116 0.9300
C117 C118 1.383(10)
C117 C122 1.435(10)
C118 H118 0.9300
C118 C119 1.380(10)
C119 H119 0.9300
C119 C120 1.388(12)
C120 C121 1.369(12)
C120 C123 1.474(11)
C121 H121 0.9300
C121 C122 1.388(10)
C122 H122 0.9300
C123 H123 0.9300
C124 H12E 0.9700
C124 H12F 0.9700
C124 C125 1.526(10)
C125 H12G 0.9700
C125 H12H 0.9700
C125 C126 1.528(9)
C126 H12I 0.9700
C126 H12J 0.9700
C126 C127 1.471(11)
C127 H12K 0.9600
C127 H12L 0.9600
C127 H12M 0.9600
C132 H132 0.9300
C132 C133 1.399(9)

loop_
_geom_torsion_atom_site_label_1
_geom_torsion_atom_site_label_2
_geom_torsion_atom_site_label_3
_geom_torsion_atom_site_label_4
_geom_torsion
N1 C1 C2 C3 -176.2(8)
N1 C1 C6 C5 174.1(7)
N1 C1 C6 C7 1.6(11)
N1 C30 C31 C32 176.2(6)
C1 N1 C13 C8 -20.1(10)
C1 N1 C13 C12 162.8(7)
C1 N1 C30 C31 -84.4(9)
C1 C2 C3 C4 1.9(12)
C1 C6 C7 C8 -23.9(10)
C1 C6 C7 C14 -149.3(7)
C1 C6 C7 C15 92.2(8)
C2 C1 C6 C5 -4.4(11)
C2 C1 C6 C7 -176.9(7)
C2 C3 C4 C5 -3.7(12)
C2 C3 C4 C16 175.9(8)
C3 C4 C5 C6 1.6(12)
C3 C4 C16 C17 -31.9(11)
C3 C4 C16 C21 144.9(8)
C4 C5 C6 C1 2.4(12)
C4 C5 C6 C7 174.9(7)
C4 C16 C17 C18 177.7(7)
C4 C16 C21 C20 179.6(7)
C5 C4 C16 C17 147.7(8)
C5 C4 C16 C21 -35.5(11)
C5 C6 C7 C8 163.7(7)
C5 C6 C7 C14 38.3(9)
C5 C6 C7 C15 -80.3(9)
C6 C1 C2 C3 2.3(12)
C6 C7 C8 C9 -160.3(7)
C6 C7 C8 C13 25.6(9)
C7 C8 C9 C10 -170.6(7)
C7 C8 C13 N1 -5.0(10)
C7 C8 C13 C12 172.2(7)
C8 C9 C10 C11 -4.3(11)
C8 C9 C10 C23 -179.6(7)
C9 C8 C13 N1 -179.3(7)
C9 C8 C13 C12 -2.1(10)
C9 C10 C11 C12 3.7(12)
C9 C10 C23 C25 22.5(11)
C9 C10 C23 C28 -158.6(7)
C10 C11 C12 C13 -2.6(12)
C10 C23 C25 C24 -176.0(7)
C10 C23 C28 C27 -178.5(7)
C11 C10 C23 C25 -152.4(8)
C11 C10 C23 C28 26.4(11)
C11 C12 C13 N1 178.9(7)
C11 C12 C13 C8 1.7(11)
C13 N1 C1 C2 -159.3(7)
C13 N1 C1 C6 22.2(11)
C13 N1 C30 C31 85.2(9)
C13 C8 C9 C10 3.6(11)
C14 C7 C8 C9 -34.4(9)
C14 C7 C8 C13 151.4(7)
C15 C7 C8 C9 82.8(8)
C15 C7 C8 C13 -91.4(7)
C16 C4 C5 C6 -178.1(7)
C16 C17 C18 C19 1.0(12)
C17 C16 C21 C20 -3.5(11)
C17 C18 C19 C20 0.0(12)
C17 C18 C19 C22 -178.7(8)
C18 C19 C20 C21 -2.9(12)
C18 C19 C22 O1 4.0(13)
C19 C20 C21 C16 4.7(12)
C20 C19 C22 O1 -174.7(8)
C21 C16 C17 C18 0.8(12)
C22 C19 C20 C21 175.8(8)
C23 C10 C11 C12 178.9(7)
C24 C26 C27 C28 1.6(12)
C24 C26 C29 O2 179.8(9)
C25 C23 C28 C27 0.4(11)
C25 C24 C26 C27 3.7(11)
C25 C24 C26 C29 -178.7(7)
C26 C24 C25 C23 -7.2(12)
C26 C27 C28 C23 -3.7(12)
C27 C26 C29 O2 -2.6(13)
C28 C23 C25 C24 5.1(11)
C29 C26 C27 C28 -175.9(8)
C30 N1 C1 C2 10.3(11)
C30 N1 C1 C6 -168.2(7)
C30 N1 C13 C8 170.3(7)
C30 N1 C13 C12 -6.8(11)
C30 C31 C32 C33 67.9(8)
N2 C34 C35 C36 -176.3(8)
N2 C34 C39 C38 175.2(7)
N2 C34 C39 C40 3.1(11)
N2 C63 C64 C65 -170.2(6)
C34 N2 C46 C41 -16.9(10)
C34 N2 C46 C45 163.5(7)
C34 N2 C63 C64 -88.1(8)
C34 C35 C36 C37 0.2(13)
C34 C39 C40 C41 -24.3(10)
C34 C39 C40 C47 91.9(8)
C34 C39 C40 C48 -149.4(7)
C35 C34 C39 C38 -5.3(11)
C35 C34 C39 C40 -177.5(7)
C35 C36 C37 C38 -3.2(12)
C35 C36 C37 C49 176.0(7)
C36 C37 C38 C39 2.0(11)
C36 C37 C49 C50 148.6(8)
C36 C37 C49 C54 -29.8(11)
C37 C38 C39 C34 2.3(11)
C37 C38 C39 C40 174.6(7)
C37 C49 C50 C51 178.0(7)
C37 C49 C54 C53 178.9(7)
C38 C37 C49 C50 -32.3(11)
C38 C37 C49 C54 149.4(8)
C38 C39 C40 C41 163.6(6)
C38 C39 C40 C47 -80.2(8)
C38 C39 C40 C48 38.5(9)
C39 C34 C35 C36 4.2(12)
C39 C40 C41 C42 -159.4(6)
C39 C40 C41 C46 26.5(9)
C40 C41 C42 C43 -171.1(6)
C40 C41 C46 N2 -7.6(10)
C40 C41 C46 C45 172.0(7)
C41 C42 C43 C44 -2.2(10)
C41 C42 C43 C56 179.2(7)
C42 C41 C46 N2 178.1(6)
C42 C41 C46 C45 -2.3(10)
C42 C43 C44 C45 0.5(11)
C42 C43 C56 C57 22.7(10)
C42 C43 C56 C61 -159.2(7)
C43 C44 C45 C46 0.1(13)
C43 C56 C57 C58 -176.6(7)
C43 C56 C61 C60 -179.7(7)
C44 C43 C56 C57 -155.8(7)
C44 C43 C56 C61 22.2(10)
C44 C45 C46 N2 -179.6(7)
C44 C45 C46 C41 0.8(12)
C46 N2 C34 C35 -159.8(7)
C46 N2 C34 C39 19.6(11)
C46 N2 C63 C64 82.4(8)
C46 C41 C42 C43 3.1(10)
C47 C40 C41 C42 83.6(8)
C47 C40 C41 C46 -90.6(7)
C48 C40 C41 C42 -34.1(9)
C48 C40 C41 C46 151.8(6)
C49 C37 C38 C39 -177.2(7)
C49 C50 C51 C52 3.9(12)
C50 C49 C54 C53 0.5(11)
C50 C51 C52 C53 -0.8(12)
C50 C51 C52 C55 179.0(7)
C51 C52 C53 C54 -2.4(12)
C51 C52 C55 O4 -176.5(8)
C52 C53 C54 C49 2.6(12)
C53 C52 C55 O4 3.3(13)
C54 C49 C50 C51 -3.6(11)
C55 C52 C53 C54 177.8(8)
C56 C43 C44 C45 179.1(7)
C56 C57 C58 C59 -5.1(12)
C57 C56 C61 C60 -1.6(11)
C57 C58 C59 C60 1.0(12)
C57 C58 C59 C62 178.9(7)
C58 C59 C60 C61 2.7(11)
C58 C59 C62 O3 -178.0(9)
C59 C60 C61 C56 -2.4(12)
C60 C59 C62 O3 -0.1(13)
C61 C56 C57 C58 5.3(10)
C62 C59 C60 C61 -175.2(8)
C63 N2 C34 C35 10.4(10)
C63 N2 C34 C39 -170.2(7)
C63 N2 C46 C41 172.8(7)
C63 N2 C46 C45 -6.8(11)
C63 C64 C65 C66 -78.7(10)
N3 C67 C68 C69 178.4(8)
N3 C67 C72 C71 -177.7(7)
N3 C67 C72 C73 9.8(11)
C67 N3 C79 C74 -19.5(10)
C67 N3 C79 C78 162.2(7)
C67 N3 C129 C128 -82.6(8)
C67 C68 C69 C70 -2.0(13)
C67 C72 C73 C74 -27.5(10)
C67 C72 C73 C80 89.7(8)
C67 C72 C73 C81 -150.1(7)
C68 C67 C72 C71 1.9(11)
C68 C67 C72 C73 -170.7(7)
C68 C69 C70 C71 4.1(11)
C68 C69 C70 C82 -178.8(7)
C69 C70 C71 C72 -3.3(12)
C69 C70 C82 C83 -20.4(11)
C69 C70 C82 C87 161.9(7)
C70 C71 C72 C67 0.4(12)
C70 C71 C72 C73 172.9(7)
C70 C82 C83 C84 -177.9(7)
C70 C82 C87 C86 180.0(7)
C71 C70 C82 C83 156.4(8)
C71 C70 C82 C87 -21.3(11)
C71 C72 C73 C74 160.2(7)
C71 C72 C73 C80 -82.5(9)
C71 C72 C73 C81 37.7(10)
C72 C67 C68 C69 -1.1(12)
C72 C73 C74 C75 -161.6(7)
C72 C73 C74 C79 23.5(10)
C73 C74 C75 C76 -174.0(7)
C73 C74 C79 N3 -1.5(11)
C73 C74 C79 C78 176.9(7)
C74 C75 C76 C77 -2.2(11)
C74 C75 C76 C89 174.5(7)
C75 C74 C79 N3 -176.6(7)
C75 C74 C79 C78 1.8(11)
C75 C76 C77 C78 0.4(11)
C75 C76 C89 C90 -148.7(8)
C75 C76 C89 C94 28.3(11)
C76 C77 C78 C79 2.5(12)
C76 C89 C90 C91 178.1(7)
C76 C89 C94 C93 178.9(7)
C77 C76 C89 C90 27.9(11)
C77 C76 C89 C94 -155.2(7)
C77 C78 C79 N3 174.8(7)
C77 C78 C79 C74 -3.6(12)
C79 N3 C67 C68 -164.0(7)
C79 N3 C67 C72 15.5(10)
C79 N3 C129 C128 90.1(8)
C79 C74 C75 C76 1.1(11)
C80 C73 C74 C75 80.2(9)
C80 C73 C74 C79 -94.7(8)
C81 C73 C74 C75 -38.8(9)
C81 C73 C74 C79 146.3(7)
C82 C70 C71 C72 179.7(8)
C82 C83 C84 C85 0.2(12)
C83 C82 C87 C86 2.2(11)
C83 C84 C85 C86 -2.2(11)
C83 C84 C85 C88 -176.5(7)
C84 C85 C86 C87 4.2(11)
C84 C85 C88 O5 -5.0(14)
C85 C86 C87 C82 -4.3(11)
C86 C85 C88 O5 -179.1(9)
C87 C82 C83 C84 -0.2(11)
C88 C85 C86 C87 178.4(7)
C89 C76 C77 C78 -176.3(7)
C89 C90 C91 C92 1.6(12)
C90 C89 C94 C93 -4.0(11)
C90 C91 C92 C93 -1.3(12)
C90 C91 C92 C95 178.1(7)
C91 C92 C93 C94 -1.6(11)
C91 C92 C95 O6 -4.3(12)
C92 C93 C94 C89 4.3(12)
C93 C92 C95 O6 175.1(8)
C94 C89 C90 C91 0.9(11)
C95 C92 C93 C94 179.0(7)
C129 N3 C67 C68 8.6(10)
C129 N3 C67 C72 -171.9(7)
C129 N3 C79 C74 167.9(7)
C129 N3 C79 C78 -10.5(11)
C129 C128 C130 C131 70.6(8)
C130 C128 C129 N3 170.9(6)
N4 C96 C97 C98 176.5(7)
N4 C96 C101 C100 -176.9(7)
N4 C96 C101 C102 -3.4(10)
N4 C124 C125 C126 -173.2(6)
C96 N4 C124 C125 84.4(8)
C96 N4 C133 C103 17.0(10)
C96 N4 C133 C132 -163.3(7)
C96 C97 C98 C99 1.0(12)
C96 C101 C102 C103 26.1(9)
C96 C101 C102 C108 -92.0(7)
C96 C101 C102 C109 149.1(7)
C97 C96 C101 C100 2.1(10)
C97 C96 C101 C102 175.6(7)
C97 C98 C99 C100 0.7(11)
C97 C98 C99 C110 -176.8(7)
C98 C99 C100 C101 -1.0(11)
C98 C99 C110 C111 31.3(11)
C98 C99 C110 C115 -150.0(8)
C99 C100 C101 C96 -0.4(11)
C99 C100 C101 C102 -173.8(7)
C99 C110 C111 C112 -179.2(7)
C99 C110 C115 C114 178.3(7)
C100 C99 C110 C111 -146.1(8)
C100 C99 C110 C115 32.6(11)
C100 C101 C102 C103 -160.7(7)
C100 C101 C102 C108 81.2(9)
C100 C101 C102 C109 -37.7(9)
C101 C96 C97 C98 -2.4(11)
C101 C102 C103 C104 160.2(7)
C101 C102 C103 C133 -29.3(9)
C102 C103 C104 C105 171.6(7)
C102 C103 C133 N4 9.7(10)
C102 C103 C133 C132 -170.0(7)
C103 C104 C105 C106 -3.1(11)
C103 C104 C105 C117 -179.0(7)
C104 C103 C133 N4 -179.5(7)
C104 C103 C133 C132 0.7(11)
C104 C105 C106 C132 3.9(11)
C104 C105 C117 C118 153.2(8)
C104 C105 C117 C122 -23.6(10)
C105 C106 C132 C133 -2.6(12)
C105 C117 C118 C119 -176.5(7)
C105 C117 C122 C121 179.8(7)
C106 C105 C117 C118 -22.6(11)
C106 C105 C117 C122 160.6(7)
C106 C132 C133 N4 -179.6(7)
C106 C132 C133 C103 0.2(11)
C108 C102 C103 C104 -81.9(8)
C108 C102 C103 C133 88.6(8)
C109 C102 C103 C104 37.9(10)
C109 C102 C103 C133 -151.6(7)
C110 C99 C100 C101 176.5(7)
C110 C111 C112 C113 -0.1(12)
C111 C110 C115 C114 -3.0(11)
C111 C112 C113 C114 -1.0(11)
C111 C112 C113 C116 177.0(7)
C112 C113 C114 C115 0.2(11)
C112 C113 C116 O7 -7.5(13)
C113 C114 C115 C110 2.0(12)
C114 C113 C116 O7 170.4(8)
C115 C110 C111 C112 2.0(12)
C116 C113 C114 C115 -177.8(7)
C117 C105 C106 C132 180.0(7)
C117 C118 C119 C120 -0.5(12)
C118 C117 C122 C121 2.9(10)
C118 C119 C120 C121 -2.6(12)
C118 C119 C120 C123 -179.3(7)
C119 C120 C121 C122 5.9(12)
C119 C120 C123 O8 -11.8(14)
C120 C121 C122 C117 -6.2(11)
C121 C120 C123 O8 171.5(9)
C122 C117 C118 C119 0.3(11)
C123 C120 C121 C122 -177.4(7)
C124 N4 C96 C97 -9.3(10)
C124 N4 C96 C101 169.7(6)
C124 N4 C133 C103 -172.5(7)
C124 N4 C133 C132 7.3(10)
C124 C125 C126 C127 -70.9(8)
C133 N4 C96 C97 161.3(7)
C133 N4 C96 C101 -19.8(10)
C133 N4 C124 C125 -86.2(8)
C133 C103 C104 C105 0.8(11)
